data_7052091
loop_
_publ_author_name
'Green, Shaun P.'
'Jones, Cameron'
'Stasch, Andreas'
'Rose, Richard P.'

_publ_section_title
;
 ?GaI?: A new reagent for chemo- and diastereoselective C?C bond
 forming reactions
;
_journal_issue 1
_journal_name_full 'New Journal of Chemistry'
_journal_page_first 127
_journal_paper_doi 10.1039/b613669a
_journal_volume 31
_journal_year 2007
_chemical_formula_sum 'C30 H28 O3'
_chemical_formula_weight 436.52
_chemical_name_systematic
;
?
;
_space_group_IT_number 19
_symmetry_cell_setting orthorhombic
_symmetry_space_group_name_Hall 'P 2ac 2ab'
_symmetry_space_group_name_H-M 'P 21 21 21'
_atom_sites_solution_hydrogens geom
_atom_sites_solution_primary direct
_atom_sites_solution_secondary difmap
_audit_creation_method SHELXL-97
_cell_angle_alpha 90.00
_cell_angle_beta 90.00
_cell_angle_gamma 90.00
_cell_formula_units_Z 4
_cell_length_a 6.0010(12)
_cell_length_b 18.790(4)
_cell_length_c 20.595(4)
_cell_measurement_temperature 150(2)
_cell_volume 2322.3(8)
_computing_structure_refinement 'SHELXL-97 (Sheldrick, 1997)'
_computing_structure_solution 'SHELXS-97 (Sheldrick, 1990)'
_diffrn_ambient_temperature 150(2)
_diffrn_measured_fraction_theta_full 0.994
_diffrn_measured_fraction_theta_max 0.994
_diffrn_measurement_device_type 'Nonius Kappa CCD'
_diffrn_radiation_monochromator graphite
_diffrn_radiation_source 'fine-focus sealed tube'
_diffrn_radiation_type MoK\a
_diffrn_radiation_wavelength 0.71073
_diffrn_reflns_av_R_equivalents 0.0683
_diffrn_reflns_av_sigmaI/netI 0.0691
_diffrn_reflns_limit_h_max 7
_diffrn_reflns_limit_h_min -7
_diffrn_reflns_limit_k_max 22
_diffrn_reflns_limit_k_min -22
_diffrn_reflns_limit_l_max 24
_diffrn_reflns_limit_l_min -24
_diffrn_reflns_number 13489
_diffrn_reflns_theta_full 25.33
_diffrn_reflns_theta_max 25.33
_diffrn_reflns_theta_min 2.93
_exptl_absorpt_coefficient_mu 0.079
_exptl_absorpt_correction_T_max 0.992
_exptl_absorpt_correction_T_min 0.908
_exptl_absorpt_correction_type multi-scan
_exptl_absorpt_process_details 'Sortav (Blessing, 1995)'
_exptl_crystal_colour colourless
_exptl_crystal_density_diffrn 1.249
_exptl_crystal_density_method 'not measured'
_exptl_crystal_description block
_exptl_crystal_F_000 928
_exptl_crystal_size_max 0.15
_exptl_crystal_size_mid 0.15
_exptl_crystal_size_min 0.10
_refine_diff_density_max 0.149
_refine_diff_density_min -0.184
_refine_diff_density_rms 0.041
_refine_ls_abs_structure_details 'Flack H D (1983), Acta Cryst. A39, 876-881'
_refine_ls_abs_structure_Flack 0.6(13)
_refine_ls_extinction_method none
_refine_ls_goodness_of_fit_ref 1.086
_refine_ls_hydrogen_treatment constr
_refine_ls_matrix_type full
_refine_ls_number_parameters 300
_refine_ls_number_reflns 4205
_refine_ls_number_restraints 0
_refine_ls_restrained_S_all 1.086
_refine_ls_R_factor_all 0.0698
_refine_ls_R_factor_gt 0.0500
_refine_ls_shift/su_max 0.000
_refine_ls_shift/su_mean 0.000
_refine_ls_structure_factor_coef Fsqd
_refine_ls_weighting_details 'calc w=1/[\s^2^(Fo^2^)+(0.0321P)^2^+0.3505P] where P=(Fo^2^+2Fc^2^)/3'
_refine_ls_weighting_scheme calc
_refine_ls_wR_factor_gt 0.0901
_refine_ls_wR_factor_ref 0.0960
_reflns_number_gt 3448
_reflns_number_total 4205
_reflns_threshold_expression >2sigma(I)
_cod_data_source_file b613669a.txt
_cod_data_source_block compound2a
_cod_original_sg_symbol_H-M P2(1)2(1)2(1)
_cod_database_code 7052091

loop_
_symmetry_equiv_pos_as_xyz
'x, y, z'
'-x+1/2, -y, z+1/2'
'x+1/2, -y+1/2, -z'
'-x, y+1/2, -z+1/2'

loop_
_atom_site_label
_atom_site_type_symbol
_atom_site_fract_x
_atom_site_fract_y
_atom_site_fract_z
_atom_site_U_iso_or_equiv
_atom_site_adp_type
_atom_site_occupancy
_atom_site_symmetry_multiplicity
_atom_site_calc_flag
_atom_site_refinement_flags
_atom_site_disorder_assembly
_atom_site_disorder_group
O1 O 0.6714(2) 0.16544(8) 0.25302(7) 0.0281(4) Uani 1 1 d . . .
O2 O 0.9345(2) 0.27937(9) 0.21074(7) 0.0293(4) Uani 1 1 d . . .
H2 H 1.0031 0.2622 0.2427 0.035 Uiso 1 1 calc R . .
O3 O 1.0147(2) 0.24843(9) 0.33417(8) 0.0341(4) Uani 1 1 d . . .
C1 C 0.8116(4) 0.25021(12) 0.34319(11) 0.0268(5) Uani 1 1 d . . .
C2 C 0.6682(4) 0.29997(11) 0.30143(11) 0.0231(5) Uani 1 1 d . . .
H2A H 0.5090 0.2884 0.3110 0.028 Uiso 1 1 calc R . .
C3 C 0.7051(4) 0.28695(12) 0.22653(11) 0.0237(5) Uani 1 1 d . . .
C4 C 0.5793(4) 0.21702(11) 0.20982(10) 0.0245(5) Uani 1 1 d . . .
H4 H 0.4182 0.2235 0.2208 0.029 Uiso 1 1 calc R . .
C5 C 0.7130(4) 0.20843(12) 0.39733(11) 0.0277(5) Uani 1 1 d . . .
C6 C 0.8461(4) 0.15606(13) 0.42581(12) 0.0349(6) Uani 1 1 d . . .
H6 H 0.9905 0.1466 0.4089 0.042 Uiso 1 1 calc R . .
C7 C 0.7686(5) 0.11810(14) 0.47826(13) 0.0447(7) Uani 1 1 d . . .
H7 H 0.8596 0.0823 0.4972 0.054 Uiso 1 1 calc R . .
C8 C 0.5591(5) 0.13155(15) 0.50368(12) 0.0472(7) Uani 1 1 d . . .
H8 H 0.5077 0.1057 0.5404 0.057 Uiso 1 1 calc R . .
C9 C 0.4257(5) 0.18255(14) 0.47556(12) 0.0395(6) Uani 1 1 d . . .
H9 H 0.2817 0.1917 0.4928 0.047 Uiso 1 1 calc R . .
C10 C 0.5005(4) 0.22059(13) 0.42226(11) 0.0310(6) Uani 1 1 d . . .
H10 H 0.4066 0.2551 0.4026 0.037 Uiso 1 1 calc R . .
C11 C 0.7089(4) 0.37567(11) 0.32533(10) 0.0220(5) Uani 1 1 d . . .
C12 C 0.9067(4) 0.41165(12) 0.31417(11) 0.0290(6) Uani 1 1 d . . .
H12 H 1.0208 0.3893 0.2896 0.035 Uiso 1 1 calc R . .
C13 C 0.9411(4) 0.47942(13) 0.33808(12) 0.0338(6) Uani 1 1 d . . .
H13 H 1.0774 0.5034 0.3295 0.041 Uiso 1 1 calc R . .
C14 C 0.7773(4) 0.51247(13) 0.37446(12) 0.0315(6) Uani 1 1 d . . .
H14 H 0.8013 0.5589 0.3914 0.038 Uiso 1 1 calc R . .
C15 C 0.5794(4) 0.47773(12) 0.38595(11) 0.0307(6) Uani 1 1 d . . .
H15 H 0.4660 0.5003 0.4107 0.037 Uiso 1 1 calc R . .
C16 C 0.5450(4) 0.40977(12) 0.36134(11) 0.0278(5) Uani 1 1 d . . .
H16 H 0.4075 0.3863 0.3693 0.033 Uiso 1 1 calc R . .
C17 C 0.6145(3) 0.34742(11) 0.18580(10) 0.0229(5) Uani 1 1 d . . .
C18 C 0.4019(4) 0.37423(12) 0.19648(12) 0.0285(6) Uani 1 1 d . . .
H18 H 0.3123 0.3545 0.2300 0.034 Uiso 1 1 calc R . .
C19 C 0.3186(4) 0.42933(12) 0.15903(12) 0.0350(6) Uani 1 1 d . . .
H19 H 0.1738 0.4475 0.1675 0.042 Uiso 1 1 calc R . .
C20 C 0.4442(5) 0.45785(13) 0.10964(13) 0.0422(7) Uani 1 1 d . . .
H20 H 0.3871 0.4957 0.0840 0.051 Uiso 1 1 calc R . .
C21 C 0.6543(4) 0.43095(14) 0.09775(13) 0.0422(7) Uani 1 1 d . . .
H21 H 0.7417 0.4501 0.0635 0.051 Uiso 1 1 calc R . .
C22 C 0.7383(4) 0.37618(13) 0.13542(11) 0.0333(6) Uani 1 1 d . . .
H22 H 0.8830 0.3580 0.1266 0.040 Uiso 1 1 calc R . .
C23 C 0.5969(4) 0.19497(11) 0.13924(11) 0.0232(5) Uani 1 1 d . . .
C24 C 0.7854(4) 0.16054(12) 0.11545(11) 0.0267(5) Uani 1 1 d . . .
H24 H 0.9067 0.1510 0.1438 0.032 Uiso 1 1 calc R . .
C25 C 0.7983(4) 0.14016(13) 0.05126(11) 0.0320(6) Uani 1 1 d . . .
H25 H 0.9279 0.1167 0.0357 0.038 Uiso 1 1 calc R . .
C26 C 0.6220(4) 0.15382(13) 0.00933(12) 0.0315(6) Uani 1 1 d . . .
H26 H 0.6308 0.1397 -0.0349 0.038 Uiso 1 1 calc R . .
C27 C 0.4350(4) 0.18776(12) 0.03200(12) 0.0324(6) Uani 1 1 d . . .
H27 H 0.3146 0.1974 0.0033 0.039 Uiso 1 1 calc R . .
C28 C 0.4212(4) 0.20809(12) 0.09682(11) 0.0277(5) Uani 1 1 d . . .
H28 H 0.2906 0.2311 0.1123 0.033 Uiso 1 1 calc R . .
C29 C 0.5605(4) 0.09756(13) 0.25482(12) 0.0350(6) Uani 1 1 d . . .
H29A H 0.6509 0.0643 0.2812 0.042 Uiso 1 1 calc R . .
H29B H 0.5531 0.0783 0.2101 0.042 Uiso 1 1 calc R . .
C30 C 0.3285(5) 0.10010(15) 0.28235(14) 0.0471(7) Uani 1 1 d . . .
H30A H 0.3310 0.1247 0.3243 0.071 Uiso 1 1 calc R . .
H30B H 0.2730 0.0515 0.2884 0.071 Uiso 1 1 calc R . .
H30C H 0.2305 0.1257 0.2523 0.071 Uiso 1 1 calc R . .

loop_
_atom_site_aniso_label
_atom_site_aniso_U_11
_atom_site_aniso_U_22
_atom_site_aniso_U_33
_atom_site_aniso_U_23
_atom_site_aniso_U_13
_atom_site_aniso_U_12
O1 0.0339(9) 0.0269(9) 0.0235(9) 0.0011(7) -0.0023(7) -0.0011(7)
O2 0.0211(8) 0.0392(10) 0.0276(9) -0.0021(8) 0.0026(7) 0.0026(8)
O3 0.0222(10) 0.0431(10) 0.0369(10) -0.0007(8) -0.0036(7) 0.0046(7)
C1 0.0304(14) 0.0243(12) 0.0258(13) -0.0090(10) -0.0029(11) 0.0025(10)
C2 0.0198(11) 0.0266(13) 0.0229(12) -0.0013(10) 0.0003(9) -0.0014(10)
C3 0.0199(12) 0.0258(12) 0.0256(13) -0.0024(10) 0.0039(10) 0.0002(10)
C4 0.0244(12) 0.0245(12) 0.0245(13) -0.0010(10) 0.0017(10) 0.0032(10)
C5 0.0367(14) 0.0266(13) 0.0197(12) -0.0058(10) -0.0036(11) -0.0018(11)
C6 0.0411(16) 0.0341(14) 0.0294(14) -0.0035(12) -0.0093(11) 0.0018(12)
C7 0.065(2) 0.0364(15) 0.0327(16) 0.0021(13) -0.0156(15) 0.0024(13)
C8 0.078(2) 0.0429(17) 0.0204(14) 0.0039(12) -0.0031(15) -0.0172(17)
C9 0.0487(15) 0.0437(16) 0.0260(14) -0.0070(12) 0.0051(13) -0.0117(14)
C10 0.0359(14) 0.0336(14) 0.0235(13) -0.0029(11) -0.0015(11) -0.0034(11)
C11 0.0239(12) 0.0253(12) 0.0170(12) -0.0005(10) -0.0030(10) 0.0003(10)
C12 0.0259(13) 0.0303(13) 0.0309(15) -0.0030(11) 0.0012(11) -0.0006(11)
C13 0.0329(13) 0.0327(14) 0.0359(15) 0.0024(12) -0.0033(12) -0.0036(11)
C14 0.0410(15) 0.0249(12) 0.0287(14) 0.0014(11) -0.0078(12) -0.0016(11)
C15 0.0360(14) 0.0273(13) 0.0289(14) -0.0023(11) 0.0037(11) 0.0101(12)
C16 0.0264(13) 0.0307(13) 0.0263(13) 0.0013(11) 0.0043(10) -0.0009(11)
C17 0.0272(13) 0.0217(12) 0.0197(12) -0.0063(9) -0.0002(9) -0.0043(10)
C18 0.0263(14) 0.0310(13) 0.0281(13) -0.0010(11) 0.0007(11) 0.0001(11)
C19 0.0379(14) 0.0276(14) 0.0394(16) -0.0047(12) -0.0101(13) 0.0038(12)
C20 0.0613(19) 0.0307(14) 0.0346(16) 0.0019(12) -0.0142(15) 0.0010(14)
C21 0.0549(18) 0.0423(16) 0.0292(16) 0.0057(13) 0.0038(13) -0.0053(14)
C22 0.0361(15) 0.0339(14) 0.0300(14) -0.0018(12) 0.0052(11) -0.0008(11)
C23 0.0266(12) 0.0177(11) 0.0252(13) -0.0014(9) 0.0000(10) 0.0010(10)
C24 0.0269(13) 0.0291(12) 0.0243(14) -0.0008(11) -0.0034(10) 0.0021(10)
C25 0.0324(13) 0.0361(14) 0.0275(14) -0.0058(11) 0.0034(12) 0.0068(12)
C26 0.0407(16) 0.0321(14) 0.0216(13) -0.0033(11) -0.0023(11) -0.0013(12)
C27 0.0372(14) 0.0318(13) 0.0282(14) -0.0004(11) -0.0112(12) 0.0015(12)
C28 0.0252(12) 0.0250(13) 0.0330(14) -0.0039(11) -0.0025(11) 0.0002(11)
C29 0.0489(16) 0.0272(13) 0.0288(14) 0.0005(11) 0.0015(13) 0.0000(12)
C30 0.0535(18) 0.0418(16) 0.0459(19) -0.0052(13) 0.0064(14) -0.0144(14)

loop_
_atom_type_symbol
_atom_type_description
_atom_type_scat_dispersion_real
_atom_type_scat_dispersion_imag
_atom_type_scat_source
C C 0.0033 0.0016 'International Tables Vol C Tables 4.2.6.8 and 6.1.1.4'
H H 0.0000 0.0000 'International Tables Vol C Tables 4.2.6.8 and 6.1.1.4'
O O 0.0106 0.0060 'International Tables Vol C Tables 4.2.6.8 and 6.1.1.4'

loop_
_geom_angle_atom_site_label_1
_geom_angle_atom_site_label_2
_geom_angle_atom_site_label_3
_geom_angle
_geom_angle_site_symmetry_1
_geom_angle_site_symmetry_3
_geom_angle_publ_flag
C4 O1 C29 116.04(17) . . ?
O3 C1 C5 119.5(2) . . ?
O3 C1 C2 119.1(2) . . ?
C5 C1 C2 121.27(19) . . ?
C11 C2 C1 107.32(17) . . ?
C11 C2 C3 115.97(18) . . ?
C1 C2 C3 112.03(17) . . ?
O2 C3 C17 107.24(17) . . ?
O2 C3 C4 109.58(18) . . ?
C17 C3 C4 109.72(17) . . ?
O2 C3 C2 112.02(17) . . ?
C17 C3 C2 112.04(17) . . ?
C4 C3 C2 106.24(17) . . ?
O1 C4 C23 112.66(17) . . ?
O1 C4 C3 104.36(17) . . ?
C23 C4 C3 114.19(18) . . ?
C10 C5 C6 119.0(2) . . ?
C10 C5 C1 123.6(2) . . ?
C6 C5 C1 117.3(2) . . ?
C7 C6 C5 120.1(2) . . ?
C6 C7 C8 120.6(3) . . ?
C9 C8 C7 119.7(3) . . ?
C8 C9 C10 120.3(3) . . ?
C9 C10 C5 120.3(2) . . ?
C12 C11 C16 118.1(2) . . ?
C12 C11 C2 122.6(2) . . ?
C16 C11 C2 119.31(19) . . ?
C13 C12 C11 121.3(2) . . ?
C12 C13 C14 120.1(2) . . ?
C15 C14 C13 119.6(2) . . ?
C14 C15 C16 120.1(2) . . ?
C11 C16 C15 120.9(2) . . ?
C22 C17 C18 118.0(2) . . ?
C22 C17 C3 121.00(19) . . ?
C18 C17 C3 121.0(2) . . ?
C19 C18 C17 121.0(2) . . ?
C20 C19 C18 120.4(2) . . ?
C19 C20 C21 119.3(2) . . ?
C20 C21 C22 120.4(2) . . ?
C21 C22 C17 120.9(2) . . ?
C28 C23 C24 118.5(2) . . ?
C28 C23 C4 120.1(2) . . ?
C24 C23 C4 121.4(2) . . ?
C25 C24 C23 120.8(2) . . ?
C24 C25 C26 120.1(2) . . ?
C27 C26 C25 119.8(2) . . ?
C26 C27 C28 120.2(2) . . ?
C27 C28 C23 120.6(2) . . ?
O1 C29 C30 114.2(2) . . ?

loop_
_geom_bond_atom_site_label_1
_geom_bond_atom_site_label_2
_geom_bond_distance
_geom_bond_site_symmetry_2
_geom_bond_publ_flag
O1 C4 1.427(3) . ?
O1 C29 1.439(3) . ?
O2 C3 1.422(3) . ?
O3 C1 1.233(3) . ?
C1 C5 1.487(3) . ?
C1 C2 1.534(3) . ?
C2 C11 1.525(3) . ?
C2 C3 1.577(3) . ?
C3 C17 1.513(3) . ?
C3 C4 1.554(3) . ?
C4 C23 1.515(3) . ?
C5 C10 1.393(3) . ?
C5 C6 1.397(3) . ?
C6 C7 1.376(4) . ?
C7 C8 1.385(4) . ?
C8 C9 1.376(4) . ?
C9 C10 1.385(3) . ?
C11 C12 1.385(3) . ?
C11 C16 1.388(3) . ?
C12 C13 1.381(3) . ?
C13 C14 1.383(3) . ?
C14 C15 1.376(3) . ?
C15 C16 1.389(3) . ?
C17 C22 1.386(3) . ?
C17 C18 1.389(3) . ?
C18 C19 1.384(3) . ?
C19 C20 1.375(4) . ?
C20 C21 1.380(4) . ?
C21 C22 1.384(3) . ?
C23 C28 1.391(3) . ?
C23 C24 1.392(3) . ?
C24 C25 1.379(3) . ?
C25 C26 1.390(3) . ?
C26 C27 1.373(3) . ?
C27 C28 1.391(3) . ?
C29 C30 1.504(3) . ?

loop_
_cod_related_entry_id
_cod_related_entry_database
_cod_related_entry_code
1 ChemSpider 21189159
